data_1544254
loop_
_publ_author_name
'Sarr, Bougar'
'Diop, Cheikh Abdoul Khadir'
'Diop, Libasse'
'Blanchard, Florent'
'Michaud, Francois'

_publ_section_title
;
 Diisopropylammonium 4-aminobenzenesulfonate
;
_journal_issue 10
_journal_name_full IUCrData
_journal_page_first x161545
_journal_paper_doi 10.1107/S2414314616015455
_journal_volume 1
_journal_year 2016
_chemical_formula_iupac 'C6 H16 N +, C6 H6 N O3 S -'
_chemical_formula_moiety 'C6 H16 N +, C6 H6 N O3 S -'
_chemical_formula_sum 'C12 H22 N2 O3 S'
_chemical_formula_weight 274.38
_chemical_name_systematic 'Diisopropylammonium 4-aminobenzenesulfonate'
_space_group_IT_number 14
_symmetry_cell_setting monoclinic
_symmetry_space_group_name_Hall '-P 2ybc'
_symmetry_space_group_name_H-M 'P 1 21/c 1'
_atom_sites_solution_hydrogens geom
_atom_sites_solution_primary direct
_atom_sites_solution_secondary difmap
_audit_creation_method 'WinGX routine CIF_UPDATE'
_cell_angle_alpha 90
_cell_angle_beta 105.806(5)
_cell_angle_gamma 90
_cell_formula_units_Z 4
_cell_length_a 8.1712(4)
_cell_length_b 20.1515(9)
_cell_length_c 9.1360(4)
_cell_measurement_reflns_used 2619
_cell_measurement_temperature 296(2)
_cell_measurement_theta_max 27.1
_cell_measurement_theta_min 3.815
_cell_volume 1447.47(12)
_computing_cell_refinement
;
CrysAlis PRO (Agilent, 2014)
;
_computing_data_collection
;
CrysAlis PRO (Agilent, 2014)
;
_computing_data_reduction
;
CrysAlis PRO (Agilent, 2014)
;
_computing_molecular_graphics
;
ORTEP-3 for Windows (Farrugia, 2012) and Mercury (Macrae <i>et al.</i>,
2008)
;
_computing_publication_material
;
WinGX (Farrugia, 2012), PLATON (Spek, 2009) and publCIF
(Westrip, 2010)
;
_computing_structure_refinement
;
SHELXL97 (Sheldrick, 2008)
;
_computing_structure_solution
;
SIR92 (Altomare <i>et al.</i>,  1994)
;
_diffrn_ambient_temperature 296(2)
_diffrn_detector_area_resol_mean 8.3622
_diffrn_measured_fraction_theta_full 0.998
_diffrn_measured_fraction_theta_max 0.998
_diffrn_measurement_device 'four-circle diffractometer'
_diffrn_measurement_device_type 'Agilent Xcalibur Sapphire2'
_diffrn_measurement_method '\w scans'
_diffrn_radiation_monochromator graphite
_diffrn_radiation_type MoK\a
_diffrn_radiation_wavelength 0.71073
_diffrn_reflns_av_R_equivalents 0.0347
_diffrn_reflns_limit_h_max 10
_diffrn_reflns_limit_h_min -9
_diffrn_reflns_limit_k_max 25
_diffrn_reflns_limit_k_min -24
_diffrn_reflns_limit_l_max 11
_diffrn_reflns_limit_l_min -11
_diffrn_reflns_number 6311
_diffrn_reflns_theta_full 26.37
_diffrn_reflns_theta_max 26.37
_diffrn_reflns_theta_min 3.59
_exptl_absorpt_coefficient_mu 0.227
_exptl_absorpt_correction_T_max 0.970
_exptl_absorpt_correction_T_min 0.952
_exptl_absorpt_correction_type analytical
_exptl_absorpt_process_details
;
(CrysAlis PRO; Agilent, 2014)
;
_exptl_crystal_colour colourless
_exptl_crystal_density_diffrn 1.259
_exptl_crystal_density_method 'not measured'
_exptl_crystal_description 'fragment of big plate'
_exptl_crystal_F_000 592
_exptl_crystal_size_max 0.42
_exptl_crystal_size_mid 0.26
_exptl_crystal_size_min 0.18
_refine_diff_density_max 0.342
_refine_diff_density_min -0.277
_refine_ls_extinction_method none
_refine_ls_goodness_of_fit_ref 1.035
_refine_ls_hydrogen_treatment mixed
_refine_ls_matrix_type full
_refine_ls_number_parameters 179
_refine_ls_number_reflns 2963
_refine_ls_number_restraints 14
_refine_ls_restrained_S_all 1.034
_refine_ls_R_factor_all 0.0649
_refine_ls_R_factor_gt 0.0497
_refine_ls_shift/su_max 0
_refine_ls_shift/su_mean 0
_refine_ls_structure_factor_coef Fsqd
_refine_ls_weighting_details 'calc w=1/[\s^2^(Fo^2^)+(0.0632P)^2^+0.5536P] where P=(Fo^2^+2Fc^2^)/3'
_refine_ls_weighting_scheme calc
_refine_ls_wR_factor_gt 0.1232
_refine_ls_wR_factor_ref 0.136
_reflns_number_gt 2340
_reflns_number_total 2963
_reflns_threshold_expression >2\s(I)
_cod_data_source_file wm5316sup1.cif
_cod_data_source_block I
_cod_original_cell_volume 1447.47(11)
_cod_original_sg_symbol_H-M 'P 21/c'
_cod_database_code 1544254

loop_
_symmetry_equiv_pos_as_xyz
'x, y, z'
'-x, y+1/2, -z+1/2'
'-x, -y, -z'
'x, -y-1/2, z-1/2'

loop_
_atom_site_type_symbol
_atom_site_label
_atom_site_fract_x
_atom_site_fract_y
_atom_site_fract_z
_atom_site_U_iso_or_equiv
_atom_site_adp_type
_atom_site_calc_flag
_atom_site_refinement_flags
_atom_site_occupancy
_atom_site_symmetry_multiplicity
C C1 0.8387(2) 0.15317(10) 0.7706(2) 0.0370(4) Uani d . 1 1
C C2 0.8828(3) 0.20191(11) 0.8832(2) 0.0462(5) Uani d . 1 1
H H2 0.8014 0.2179 0.9284 0.055 Uiso calc R 1 1
C C3 1.0462(3) 0.22647(11) 0.9277(3) 0.0527(6) Uani d . 1 1
H H3 1.0738 0.259 1.0027 0.063 Uiso calc R 1 1
C C4 1.1704(3) 0.20355(11) 0.8624(3) 0.0469(5) Uani d D 1 1
C C5 1.1258(3) 0.15426(11) 0.7514(2) 0.0448(5) Uani d . 1 1
H H5 1.2074 0.1377 0.7073 0.054 Uiso calc R 1 1
C C6 0.9619(3) 0.12987(10) 0.7063(2) 0.0415(5) Uani d . 1 1
H H6 0.9342 0.0973 0.6315 0.05 Uiso calc R 1 1
N N1 1.3337(3) 0.22806(13) 0.9042(3) 0.0775(8) Uani d D 1 1
S S1 0.62887(6) 0.12319(3) 0.71455(6) 0.04264(19) Uani d . 1 1
O O1 0.6264(2) 0.06898(9) 0.6105(2) 0.0681(5) Uani d . 1 1
O O2 0.5214(2) 0.17641(10) 0.6456(3) 0.1034(9) Uani d . 1 1
O O3 0.5882(3) 0.09977(13) 0.8485(2) 0.0992(8) Uani d . 1 1
H H1M 1.362(4) 0.2562(15) 0.975(3) 0.119 Uiso d D 1 1
H H1N 1.405(3) 0.2074(16) 0.871(4) 0.119 Uiso d D 1 1
C C7 0.2667(3) 0.09559(11) 0.2422(3) 0.0511(6) Uani d D 1 1
H H7 0.2799 0.1423 0.2176 0.061 Uiso calc R 1 1
C C8 0.1624(4) 0.06106(14) 0.1017(3) 0.0700(8) Uani d . 1 1
H H8A 0.2188 0.0645 0.0225 0.105 Uiso calc R 1 1
H H8B 0.0524 0.0816 0.0687 0.105 Uiso calc R 1 1
H H8C 0.1494 0.0151 0.1241 0.105 Uiso calc R 1 1
C C9 0.1832(4) 0.09238(17) 0.3702(3) 0.0785(9) Uani d . 1 1
H H9A 0.1652 0.0468 0.3924 0.118 Uiso calc R 1 1
H H9B 0.0759 0.1151 0.3407 0.118 Uiso calc R 1 1
H H9C 0.2554 0.1132 0.459 0.118 Uiso calc R 1 1
C C10 0.5643(3) 0.08053(12) 0.2043(3) 0.0547(6) Uani d D 1 1
H H10 0.5049 0.0785 0.0957 0.066 Uiso calc R 1 1
C C11 0.6339(4) 0.14973(14) 0.2419(4) 0.0739(8) Uani d . 1 1
H H11A 0.6931 0.1523 0.348 0.111 Uiso calc R 1 1
H H11B 0.5419 0.181 0.2191 0.111 Uiso calc R 1 1
H H11C 0.711 0.1599 0.1823 0.111 Uiso calc R 1 1
C C12 0.7029(4) 0.02934(15) 0.2389(4) 0.0865(10) Uani d . 1 1
H H12A 0.7822 0.0387 0.1809 0.13 Uiso calc R 1 1
H H12B 0.6543 -0.0138 0.2123 0.13 Uiso calc R 1 1
H H12C 0.761 0.0305 0.3454 0.13 Uiso calc R 1 1
N N2 0.4402(2) 0.06439(9) 0.2941(2) 0.0454(4) Uani d D 1 1
H H2M 0.489(2) 0.0764(11) 0.3896(18) 0.054 Uiso d D 1 1
H H2N 0.423(2) 0.0211(7) 0.292(3) 0.054 Uiso d D 1 1

loop_
_atom_site_aniso_label
_atom_site_aniso_U_11
_atom_site_aniso_U_22
_atom_site_aniso_U_33
_atom_site_aniso_U_12
_atom_site_aniso_U_13
_atom_site_aniso_U_23
C1 0.0406(10) 0.0316(10) 0.0346(10) -0.0003(8) 0.0031(8) 0.0024(8)
C2 0.0475(12) 0.0402(11) 0.0500(12) 0.0032(10) 0.0118(10) -0.0093(9)
C3 0.0564(13) 0.0411(12) 0.0551(13) -0.0046(10) 0.0059(11) -0.0181(10)
C4 0.0448(12) 0.0404(11) 0.0509(12) -0.0049(10) 0.0051(10) -0.0006(10)
C5 0.0447(12) 0.0476(12) 0.0432(11) -0.0021(10) 0.0140(9) -0.0033(9)
C6 0.0503(12) 0.0410(11) 0.0324(10) -0.0051(9) 0.0100(9) -0.0061(8)
N1 0.0490(13) 0.0770(18) 0.103(2) -0.0183(12) 0.0153(13) -0.0326(14)
S1 0.0397(3) 0.0396(3) 0.0442(3) -0.0028(2) 0.0039(2) 0.0011(2)
O1 0.0552(10) 0.0690(12) 0.0768(12) -0.0175(9) 0.0123(9) -0.0323(10)
O2 0.0505(11) 0.0571(12) 0.173(2) 0.0051(9) -0.0205(13) 0.0298(14)
O3 0.0780(14) 0.162(2) 0.0608(12) -0.0538(15) 0.0235(10) 0.0010(14)
C7 0.0507(13) 0.0405(12) 0.0561(13) -0.0019(10) 0.0041(10) -0.0012(10)
C8 0.0728(17) 0.0691(17) 0.0521(14) -0.0021(14) -0.0102(12) 0.0000(13)
C9 0.0555(16) 0.109(2) 0.0722(18) -0.0051(16) 0.0195(13) -0.0246(18)
C10 0.0621(14) 0.0582(14) 0.0486(13) -0.0153(12) 0.0231(11) -0.0065(11)
C11 0.085(2) 0.0542(16) 0.090(2) -0.0174(15) 0.0366(17) 0.0077(14)
C12 0.078(2) 0.0658(19) 0.134(3) -0.0093(16) 0.060(2) -0.0197(19)
N2 0.0478(10) 0.0454(10) 0.0415(9) -0.0075(9) 0.0096(8) 0.0018(8)

loop_
_atom_type_symbol
_atom_type_description
_atom_type_scat_dispersion_real
_atom_type_scat_dispersion_imag
_atom_type_scat_source
C C 0.0033 0.0016 'International Tables Vol C Tables 4.2.6.8 and 6.1.1.4'
H H 0 0 'International Tables Vol C Tables 4.2.6.8 and 6.1.1.4'
N N 0.0061 0.0033 'International Tables Vol C Tables 4.2.6.8 and 6.1.1.4'
O O 0.0106 0.006 'International Tables Vol C Tables 4.2.6.8 and 6.1.1.4'
S S 0.1246 0.1234 'International Tables Vol C Tables 4.2.6.8 and 6.1.1.4'

loop_
_exptl_crystal_face_index_h
_exptl_crystal_face_index_k
_exptl_crystal_face_index_l
_exptl_crystal_face_perp_dist
0 1 1 0.07
3 -5 -1 0.11
1 -5 0 0.125
5 1 -1 0.105
2 5 2 0.125
2 1 5 0.085
1 -4 5 0.115
0 1 -1 0.125
0 2 -5 0.12
-3 5 -2 0.095
-5 3 -3 0.085
1 -8 4 0.14
1 0 -1 0.13
-1 -1 1 0.255
1 -1 -1 0.115
-1 -5 -1 0.155
-1 1 -1 0.1
1 0 -3 0.125
0 -1 0 0.135
-1 2 1 0.135
-1 2 0 0.095
1 -1 0 0.09
-3 5 -1 0.095
-5 0 -4 0.115
3 5 -1 0.14
0 -5 2 0.155
1 4 -2 0.155
1 -5 -3 0.155
1 0 1 0.09
5 -3 0 0.085

loop_
_geom_angle_atom_site_label_1
_geom_angle_atom_site_label_2
_geom_angle_atom_site_label_3
_geom_angle
C6 C1 C2 118.81(19)
C6 C1 S1 121.74(15)
C2 C1 S1 119.45(16)
C3 C2 C1 120.3(2)
C3 C2 H2 119.9
C1 C2 H2 119.9
C2 C3 C4 121.1(2)
C2 C3 H3 119.4
C4 C3 H3 119.4
N1 C4 C3 121.9(2)
N1 C4 C5 119.9(2)
C3 C4 C5 118.1(2)
C6 C5 C4 120.7(2)
C6 C5 H5 119.6
C4 C5 H5 119.6
C1 C6 C5 120.85(19)
C1 C6 H6 119.6
C5 C6 H6 119.6
C4 N1 H1M 120(2)
C4 N1 H1N 116(2)
H1M N1 H1N 123(3)
O2 S1 O3 111.62(17)
O2 S1 O1 112.51(14)
O3 S1 O1 110.36(13)
O2 S1 C1 107.83(10)
O3 S1 C1 107.42(10)
O1 S1 C1 106.82(10)
C8 C7 N2 110.0(2)
C8 C7 C9 111.8(2)
N2 C7 C9 108.9(2)
C8 C7 H7 108.7
N2 C7 H7 108.7
C9 C7 H7 108.7
C7 C8 H8A 109.5
C7 C8 H8B 109.5
H8A C8 H8B 109.5
C7 C8 H8C 109.5
H8A C8 H8C 109.5
H8B C8 H8C 109.5
C7 C9 H9A 109.5
C7 C9 H9B 109.5
H9A C9 H9B 109.5
C7 C9 H9C 109.5
H9A C9 H9C 109.5
H9B C9 H9C 109.5
C12 C10 N2 108.6(2)
C12 C10 C11 111.8(2)
N2 C10 C11 110.13(19)
C12 C10 H10 108.7
N2 C10 H10 108.7
C11 C10 H10 108.7
C10 C11 H11A 109.5
C10 C11 H11B 109.5
H11A C11 H11B 109.5
C10 C11 H11C 109.5
H11A C11 H11C 109.5
H11B C11 H11C 109.5
C10 C12 H12A 109.5
C10 C12 H12B 109.5
H12A C12 H12B 109.5
C10 C12 H12C 109.5
H12A C12 H12C 109.5
H12B C12 H12C 109.5
C10 N2 C7 117.08(18)
C10 N2 H2M 107.0(13)
C7 N2 H2M 108.9(13)
C10 N2 H2N 109.0(13)
C7 N2 H2N 106.0(13)
H2M N2 H2N 109(2)

loop_
_geom_bond_atom_site_label_1
_geom_bond_atom_site_label_2
_geom_bond_distance
C1 C6 1.379(3)
C1 C2 1.396(3)
C1 S1 1.758(2)
C2 C3 1.377(3)
C2 H2 0.93
C3 C4 1.389(3)
C3 H3 0.93
C4 N1 1.376(3)
C4 C5 1.395(3)
C5 C6 1.380(3)
C5 H5 0.93
C6 H6 0.93
N1 H1M 0.841(17)
N1 H1N 0.839(17)
S1 O2 1.4201(18)
S1 O3 1.4325(19)
S1 O1 1.4446(17)
C7 C8 1.504(3)
C7 N2 1.505(3)
C7 C9 1.507(4)
C7 H7 0.98
C8 H8A 0.96
C8 H8B 0.96
C8 H8C 0.96
C9 H9A 0.96
C9 H9B 0.96
C9 H9C 0.96
C10 C12 1.501(4)
C10 N2 1.503(3)
C10 C11 1.510(3)
C10 H10 0.98
C11 H11A 0.96
C11 H11B 0.96
C11 H11C 0.96
C12 H12A 0.96
C12 H12B 0.96
C12 H12C 0.96
N2 H2M 0.888(15)
N2 H2N 0.884(14)

loop_
_geom_hbond_atom_site_label_D
_geom_hbond_atom_site_label_H
_geom_hbond_atom_site_label_A
_geom_hbond_site_symmetry_A
_geom_hbond_distance_DH
_geom_hbond_distance_HA
_geom_hbond_distance_DA
_geom_hbond_angle_DHA
N2 H2M O1 . 0.888(15) 2.031(16) 2.878(3) 159(2)
N2 H2N O1 3_656 0.884(14) 2.110(17) 2.922(3) 152.4(19)
N1 H1M O2 4_666 0.841(17) 2.208(19) 3.013(3) 160(3)
N1 H1N O2 1_655 0.839(17) 2.57(2) 3.316(4) 149(3)
N1 H1N O3 1_655 0.839(17) 2.67(2) 3.441(4) 153(3)
C10 H10 O3 1_554 0.98 2.57 3.332(3) 135
C12 H12B O3 3_656 0.96 2.58 3.468(4) 155

_cod_database_fobs_code 1544254
